data_1527007
loop_
_publ_author_name
'Yang, Y.-T.'
'Brazis, P.'
'Ibers, J.A.'
'Kannewurf, C.R.'

_publ_section_title
;
 Structures and conductivities of the quaternary A/Bi/Cu/S phases K Bi2 Cu
 S4 and A3 Bi5 Cu2 S10 (A = Rb, Cs)
;
_journal_name_full 'Journal of Solid State Chemistry'
_journal_page_first 243
_journal_page_last 249
_journal_volume 155
_journal_year 2000
_chemical_formula_sum 'Bi2 Cu K S4'
_chemical_name_systematic 'K Bi2 Cu S4'
_space_group_IT_number 36
_symmetry_space_group_name_Hall 'C 2c -2'
_symmetry_space_group_name_H-M 'C m c 21'
_cell_angle_alpha 90
_cell_angle_beta 90
_cell_angle_gamma 90
_cell_formula_units_Z 4
_cell_length_a 4.0273
_cell_length_b 13.77
_cell_length_c 14.259
_cell_volume 790.746
_citation_journal_id_ASTM JSSCBI
_cod_data_source_file Yang_JSSCBI_2000_40.cif
_cod_data_source_block Bi2Cu1K1S4
_cod_original_formula_sum 'Bi2 Cu1 K1 S4'
_cod_database_code 1527007

loop_
_symmetry_equiv_pos_as_xyz
x,y,z
-x,-y,z+1/2
-x,y,z
x,-y,z+1/2
x+1/2,y+1/2,z
-x+1/2,-y+1/2,z+1/2
-x+1/2,y+1/2,z
x+1/2,-y+1/2,z+1/2

loop_
_atom_site_label
_atom_site_type_symbol
_atom_site_fract_x
_atom_site_fract_y
_atom_site_fract_z
_atom_site_occupancy
_atom_site_U_iso_or_equiv
Cu1 Cu+1 0 0.1484 0.4798 1 0.0
Bi1 Bi+3 0 0.38567 0.17649 1 0.0
S2 S-2 0 0.2556 0.632 1 0.0
S3 S-2 0 0.2681 0.363 1 0.0
Bi2 Bi+3 0 0.65449 0.29311 1 0.0
S1 S-2 0 0.0168 0.2255 1 0.0
K1 K+1 0 0.1122 0.0045 1 0.0
S4 S-2 0 0.4318 -0.0001 1 0.0
